data_1556143
loop_
_publ_author_name
'R\"oben, Caren'
'Souto, Jos\'e A'
'Escudero-Ad\'an, Eduardo C'
'Mu\~niz, Kilian'

_publ_section_title
;
 Oxidative diamination promoted by dinuclear iodine(III) reagents.
;
_journal_issue 5
_journal_name_full 'Organic letters'
_journal_page_first 1008
_journal_page_last 1011
_journal_paper_doi 10.1021/ol3034884
_journal_volume 15
_journal_year 2013
_chemical_formula_sum 'C41 H37 Cl3 I2 N2 O9 S4'
_chemical_formula_weight 1190.12
_space_group_IT_number 2
_space_group_name_Hall '-P 1'
_space_group_name_H-M_alt 'P -1'
_symmetry_cell_setting triclinic
_symmetry_space_group_name_H-M 'P -1'
_atom_sites_solution_hydrogens geom
_atom_sites_solution_primary direct
_atom_sites_solution_secondary difmap
_audit_creation_method SHELXL-97
_cell_angle_alpha 84.1430(10)
_cell_angle_beta 86.0170(10)
_cell_angle_gamma 84.7420(10)
_cell_formula_units_Z 2
_cell_length_a 9.3373(3)
_cell_length_b 15.5995(4)
_cell_length_c 15.8053(5)
_cell_measurement_reflns_used 9666
_cell_measurement_temperature 100(2)
_cell_measurement_theta_max 27.75
_cell_measurement_theta_min 2.19
_cell_volume 2276.30(12)
_computing_cell_refinement 'Bruker APEX2 v2009.1-0'
_computing_data_collection 'Bruker APEX2 v2009.1-0'
_computing_data_reduction 'Bruker SAINT V7.60A'
_computing_molecular_graphics 'Bruker SHELXTL'
_computing_publication_material 'Bruker SHELXTL'
_computing_structure_refinement 'SHELXS-97 (Sheldrick, 2008)'
_computing_structure_solution 'SHELXS-97 (Sheldrick, 2008)'
_diffrn_ambient_temperature 100(2)
_diffrn_detector_area_resol_mean 512
_diffrn_detector_type '4K CCD area detector APEX II'
_diffrn_measured_fraction_theta_full 0.978
_diffrn_measured_fraction_theta_max 0.738
_diffrn_measurement_device_type 'Kappa 4-axis goniometer bruker-nonius'
_diffrn_measurement_method
;
 Fullsphere data collection, phi and omega scans
;
_diffrn_measurement_specimen_support 'magnetic support whith 10 micron nylon fiber cryoloop'
_diffrn_radiation_monochromator 'Multilayer Montel 200 mirrors'
_diffrn_radiation_type MoK\a
_diffrn_radiation_wavelength 0.71073
_diffrn_reflns_av_R_equivalents 0.0439
_diffrn_reflns_av_sigmaI/netI 0.0551
_diffrn_reflns_limit_h_max 11
_diffrn_reflns_limit_h_min -12
_diffrn_reflns_limit_k_max 22
_diffrn_reflns_limit_k_min -16
_diffrn_reflns_limit_l_max 21
_diffrn_reflns_limit_l_min -21
_diffrn_reflns_number 34422
_diffrn_reflns_theta_full 27.50
_diffrn_reflns_theta_max 31.05
_diffrn_reflns_theta_min 1.76
_diffrn_source 'rotating anode X-ray tube'
_diffrn_source_current 70
_diffrn_source_power 50
_diffrn_source_size '3 mm x 0.3 mm fine focus'
_diffrn_source_type 'Bruker-Nonius FR 591'
_exptl_absorpt_coefficient_mu 1.797
_exptl_absorpt_correction_T_max 0.98
_exptl_absorpt_correction_T_min 0.81
_exptl_absorpt_correction_type empirical
_exptl_absorpt_process_details
; 
 SADABS Version 2008/1 Bruker-Nonius
 Blessing, Acta Cryst. (1995) A51 33-38
;
_exptl_crystal_colour Yellow
_exptl_crystal_density_diffrn 1.736
_exptl_crystal_density_method 'not measured'
_exptl_crystal_description Needle
_exptl_crystal_F_000 1180
_exptl_crystal_size_max 0.10
_exptl_crystal_size_mid 0.01
_exptl_crystal_size_min 0.01
_refine_diff_density_max 1.157
_refine_diff_density_min -0.917
_refine_diff_density_rms 0.120
_refine_ls_extinction_method none
_refine_ls_goodness_of_fit_ref 1.102
_refine_ls_hydrogen_treatment noref
_refine_ls_matrix_type full
_refine_ls_number_parameters 776
_refine_ls_number_reflns 10756
_refine_ls_number_restraints 877
_refine_ls_restrained_S_all 1.118
_refine_ls_R_factor_all 0.0567
_refine_ls_R_factor_gt 0.0371
_refine_ls_shift/su_max 0.002
_refine_ls_shift/su_mean 0.000
_refine_ls_structure_factor_coef Fsqd
_refine_ls_weighting_details 'calc w=1/[\s^2^(Fo^2^)+(0.0289P)^2^+1.6193P] where P=(Fo^2^+2Fc^2^)/3'
_refine_ls_weighting_scheme calc
_refine_ls_wR_factor_gt 0.0753
_refine_ls_wR_factor_ref 0.0820
_reflns_number_gt 8250
_reflns_number_total 10756
_reflns_threshold_expression >2sigma(I)
_cod_data_source_file ol3034884_si_003.cif
_cod_data_source_block mo_cr080_0m
_cod_depositor_comments
;
The following automatic conversions were performed:

data name '_diffrn_measurement_specimen_suppport' was replaced with
'_diffrn_measurement_specimen_support' as specified in the
replacement file
'/home/saulius/struct/COD-crude-data/automatic-downloads/DataCite-retrospective/ACS/depositions/lib/lists/replacement-tags.lst'.

Automatic conversion script
Id: cif_correct_tags 6909 2019-04-08 15:41:33Z antanas 

The following automatic conversions were performed:

data item '_symmetry_cell_setting' value 'Triclinic' was changed to
'triclinic' in accordance with the
/home/saulius/struct/COD-crude-data/automatic-downloads/DataCite-retrospective/ACS/depositions/lib/dictionaries/cif_core.dic
dictionary named 'cif_core.dic' version 2.4.2 last updated on
2011-04-26.

Automatic conversion script
Id: cif_fix_values 6909 2019-04-08 15:41:33Z antanas 
;
_cod_original_sg_symbol_H-M P-1
_cod_database_code 1556143

loop_
_symmetry_equiv_pos_as_xyz
'x, y, z'
'-x, -y, -z'

loop_
_atom_site_label
_atom_site_type_symbol
_atom_site_fract_x
_atom_site_fract_y
_atom_site_fract_z
_atom_site_U_iso_or_equiv
_atom_site_adp_type
_atom_site_occupancy
_atom_site_symmetry_multiplicity
_atom_site_calc_flag
_atom_site_refinement_flags
_atom_site_disorder_assembly
_atom_site_disorder_group
O1 O 0.7529(3) 0.99294(15) 0.48333(15) 0.0223(6) Uani 1 1 d . . .
C1 C 0.9487(4) 0.9242(2) 0.3490(2) 0.0175(7) Uani 1 1 d . . .
N1 N 1.0106(3) 1.10489(19) 0.26097(18) 0.0197(7) Uani 1 1 d . . .
I1 I 0.85913(2) 1.046293(14) 0.379391(14) 0.01654(6) Uani 1 1 d . . .
C2 C 1.0892(4) 0.8986(2) 0.3685(2) 0.0199(8) Uani 1 1 d . . .
H2A H 1.1431 0.9347 0.3967 0.024 Uiso 1 1 calc R . .
O2 O 0.8219(3) 1.07157(18) 0.17441(16) 0.0285(6) Uani 1 1 d . . .
N2 N 0.5464(3) 0.75064(19) 0.49134(19) 0.0207(7) Uani 1 1 d . . .
I2 I 0.66392(2) 0.879000(14) 0.488328(14) 0.01695(6) Uani 1 1 d . . .
S4 S 0.38439(10) 0.74296(6) 0.53651(6) 0.0213(2) Uani 1 1 d . D .
C3 C 1.1499(4) 0.8187(2) 0.3455(2) 0.0249(8) Uani 1 1 d . . .
H3A H 1.2466 0.7999 0.3578 0.030 Uiso 1 1 calc R . .
O3 O 0.9653(3) 1.19304(18) 0.11949(17) 0.0315(7) Uani 1 1 d . . .
S2 S 1.15217(10) 1.15191(6) 0.27975(6) 0.0215(2) Uani 1 1 d . A .
C4 C 1.0702(4) 0.7667(2) 0.3051(3) 0.0271(9) Uani 1 1 d . . .
H4A H 1.1129 0.7129 0.2884 0.033 Uiso 1 1 calc R . .
O4 O 1.2491(3) 1.15826(18) 0.20532(17) 0.0295(6) Uani 1 1 d . . .
S1 S 0.95784(10) 1.10854(6) 0.16383(6) 0.0232(2) Uani 1 1 d . . .
C5 C 0.9281(4) 0.7927(2) 0.2887(2) 0.0250(9) Uani 1 1 d . . .
H5A H 0.8739 0.7558 0.2618 0.030 Uiso 1 1 calc R . .
O5 O 1.2041(3) 1.10487(16) 0.35646(16) 0.0244(6) Uani 1 1 d . . .
S3 S 0.63603(11) 0.66495(6) 0.45547(6) 0.0259(2) Uani 1 1 d . . .
C6 C 0.8633(4) 0.8715(2) 0.3109(2) 0.0182(8) Uani 1 1 d . . .
O6 O 0.7720(3) 0.69476(17) 0.42304(19) 0.0330(7) Uani 1 1 d . . .
O7 O 0.6343(3) 0.59285(17) 0.51900(19) 0.0343(7) Uani 1 1 d . . .
C7 C 0.7083(4) 0.8969(2) 0.2962(2) 0.0184(8) Uani 1 1 d . . .
O8 O 0.3104(3) 0.68256(17) 0.49716(17) 0.0295(6) Uani 1 1 d . . .
C8 C 0.6618(4) 0.9108(2) 0.2134(2) 0.0236(8) Uani 1 1 d . . .
H8A H 0.7287 0.9029 0.1662 0.028 Uiso 1 1 calc R . .
O9 O 0.3226(3) 0.83093(17) 0.53419(17) 0.0286(6) Uani 1 1 d . . .
C9 C 0.5179(4) 0.9364(3) 0.1999(2) 0.0271(9) Uani 1 1 d . . .
H9A H 0.4875 0.9452 0.1433 0.033 Uiso 1 1 calc R . .
C10 C 0.4189(4) 0.9491(2) 0.2669(2) 0.0232(8) Uani 1 1 d . . .
H10A H 0.3216 0.9678 0.2563 0.028 Uiso 1 1 calc R . .
C11 C 0.4607(4) 0.9347(2) 0.3499(2) 0.0195(8) Uani 1 1 d . . .
H11A H 0.3933 0.9433 0.3968 0.023 Uiso 1 1 calc R . .
C12 C 0.6034(4) 0.9073(2) 0.3625(2) 0.0173(7) Uani 1 1 d . . .
C13 C 1.0805(4) 1.0358(3) 0.1096(2) 0.0242(8) Uani 1 1 d . . .
C14 C 1.1895(5) 1.0662(3) 0.0550(3) 0.0376(11) Uani 1 1 d . . .
H14A H 1.2003 1.1264 0.0454 0.045 Uiso 1 1 calc R . .
C15 C 1.2834(5) 1.0076(3) 0.0141(3) 0.0392(11) Uani 1 1 d . . .
H15A H 1.3586 1.0287 -0.0237 0.047 Uiso 1 1 calc R . .
C16 C 1.2717(5) 0.9195(3) 0.0265(2) 0.0338(10) Uani 1 1 d . . .
C17 C 1.1614(5) 0.8915(3) 0.0814(3) 0.0383(11) Uani 1 1 d . . .
H17A H 1.1501 0.8313 0.0912 0.046 Uiso 1 1 calc R . .
C18 C 1.0665(5) 0.9490(3) 0.1227(3) 0.0354(10) Uani 1 1 d . . .
H18A H 0.9911 0.9281 0.1604 0.042 Uiso 1 1 calc R . .
C19 C 1.3747(5) 0.8565(3) -0.0177(3) 0.0447(12) Uani 1 1 d . . .
H19A H 1.4465 0.8880 -0.0534 0.067 Uiso 1 1 calc R . .
H19B H 1.3215 0.8242 -0.0534 0.067 Uiso 1 1 calc R . .
H19C H 1.4233 0.8161 0.0250 0.067 Uiso 1 1 calc R . .
C20 C 1.0950(4) 1.2577(2) 0.3061(3) 0.0271(9) Uani 1 1 d . . .
C21 C 1.1136(12) 1.3277(5) 0.2542(6) 0.0333(16) Uani 0.50 1 d PDU A 1
H21A H 1.1529 1.3222 0.1978 0.040 Uiso 0.50 1 calc PR A 1
C22 C 1.0766(10) 1.4096(5) 0.2806(5) 0.0350(13) Uani 0.50 1 d PDU A 1
H22A H 1.0843 1.4589 0.2404 0.042 Uiso 0.50 1 calc PR A 1
C23 C 1.0294(11) 1.4210(5) 0.3631(5) 0.0352(13) Uani 0.50 1 d PDU A 1
C24 C 1.0163(13) 1.3497(5) 0.4206(5) 0.0309(13) Uani 0.50 1 d PDU A 1
H24A H 0.9833 1.3569 0.4779 0.037 Uiso 0.50 1 calc PR A 1
C25 C 1.051(2) 1.2671(5) 0.3958(6) 0.0278(14) Uani 0.50 1 d PDU A 1
H25A H 1.0462 1.2177 0.4360 0.033 Uiso 0.50 1 calc PR A 1
C26 C 1.0001(12) 1.5122(5) 0.3899(6) 0.0452(19) Uani 0.50 1 d PDU A 1
H26A H 1.0113 1.5541 0.3399 0.068 Uiso 0.50 1 calc PR A 1
H26B H 1.0685 1.5213 0.4317 0.068 Uiso 0.50 1 calc PR A 1
H26C H 0.9016 1.5198 0.4154 0.068 Uiso 0.50 1 calc PR A 1
C21' C 1.0941(12) 1.3237(6) 0.2341(6) 0.0351(16) Uani 0.50 1 d PDU A 2
H21B H 1.1180 1.3095 0.1775 0.042 Uiso 0.50 1 calc PR A 2
C22' C 1.0565(11) 1.4086(5) 0.2519(5) 0.0368(14) Uani 0.50 1 d PDU A 2
H22B H 1.0579 1.4539 0.2068 0.044 Uiso 0.50 1 calc PR A 2
C23' C 1.0175(12) 1.4280(5) 0.3334(5) 0.0369(13) Uani 0.50 1 d PDU A 2
C24' C 1.0111(14) 1.3621(5) 0.3977(5) 0.0327(13) Uani 0.50 1 d PDU A 2
H24B H 0.9814 1.3749 0.4541 0.039 Uiso 0.50 1 calc PR A 2
C25' C 1.048(2) 1.2767(5) 0.3813(6) 0.0293(14) Uani 0.50 1 d PDU A 2
H25B H 1.0375 1.2316 0.4259 0.035 Uiso 0.50 1 calc PR A 2
C26' C 0.9739(12) 1.5211(5) 0.3514(6) 0.049(2) Uani 0.50 1 d PDU A 2
H26D H 0.9502 1.5233 0.4126 0.073 Uiso 0.50 1 calc PR A 2
H26E H 0.8895 1.5432 0.3197 0.073 Uiso 0.50 1 calc PR A 2
H26F H 1.0538 1.5567 0.3335 0.073 Uiso 0.50 1 calc PR A 2
C27 C 0.5439(4) 0.6404(3) 0.3683(3) 0.0296(9) Uani 1 1 d . . .
C28 C 0.5324(5) 0.6984(3) 0.2974(3) 0.0354(10) Uani 1 1 d . C .
H28A H 0.5819 0.7493 0.2944 0.042 Uiso 1 1 calc R B 1
C29 C 0.4475(11) 0.6855(5) 0.2262(7) 0.0342(15) Uani 0.50 1 d PDU C 1
H29A H 0.4355 0.7294 0.1803 0.041 Uiso 0.50 1 calc PR C 1
C30 C 0.3853(10) 0.6092(5) 0.2267(5) 0.0336(13) Uani 0.50 1 d PDU C 1
C31 C 0.3854(10) 0.5546(5) 0.2989(5) 0.0331(13) Uani 0.50 1 d PDU C 1
H31A H 0.3354 0.5039 0.3017 0.040 Uiso 0.50 1 calc PR C 1
C32 C 0.4568(10) 0.5710(6) 0.3692(5) 0.0299(15) Uani 0.50 1 d PDU C 1
H32A H 0.4464 0.5336 0.4202 0.036 Uiso 0.50 1 calc PR C 1
C33 C 0.3016(11) 0.5908(6) 0.1523(5) 0.044(2) Uani 0.50 1 d PDU C 1
H33A H 0.2664 0.5332 0.1636 0.066 Uiso 0.50 1 calc PR C 1
H33B H 0.3648 0.5931 0.1001 0.066 Uiso 0.50 1 calc PR C 1
H33C H 0.2196 0.6343 0.1453 0.066 Uiso 0.50 1 calc PR C 1
C29' C 0.4789(11) 0.6705(5) 0.2314(7) 0.0360(15) Uani 0.50 1 d PDU C 2
H29B H 0.4773 0.7072 0.1797 0.043 Uiso 0.50 1 calc PR C 2
C30' C 0.4253(10) 0.5913(5) 0.2333(5) 0.0342(13) Uani 0.50 1 d PDU C 2
C31' C 0.4384(10) 0.5357(5) 0.3043(5) 0.0344(13) Uani 0.50 1 d PDU C 2
H31B H 0.4000 0.4811 0.3067 0.041 Uiso 0.50 1 calc PR C 2
C32' C 0.5071(10) 0.5570(6) 0.3739(5) 0.0338(16) Uani 0.50 1 d PDU C 2
H32B H 0.5268 0.5165 0.4217 0.041 Uiso 0.50 1 calc PR C 2
C33' C 0.3598(11) 0.5647(6) 0.1556(5) 0.0414(19) Uani 0.50 1 d PDU C 2
H33D H 0.3267 0.5067 0.1685 0.062 Uiso 0.50 1 calc PR C 2
H33E H 0.4326 0.5643 0.1078 0.062 Uiso 0.50 1 calc PR C 2
H33F H 0.2780 0.6059 0.1402 0.062 Uiso 0.50 1 calc PR C 2
C34 C 0.3999(4) 0.7042(2) 0.6445(2) 0.0258(9) Uani 1 1 d D . .
C35 C 0.4521(7) 0.7522(6) 0.6987(6) 0.0356(14) Uani 0.50 1 d PDU D 1
H35A H 0.4885 0.8061 0.6793 0.043 Uiso 0.50 1 calc PR D 1
C36 C 0.4516(8) 0.7212(5) 0.7839(6) 0.0415(12) Uani 0.50 1 d PDU D 1
H36A H 0.4883 0.7545 0.8232 0.050 Uiso 0.50 1 calc PR D 1
C37 C 0.3989(7) 0.6425(5) 0.8133(5) 0.0415(12) Uani 0.50 1 d PDU D 1
C38 C 0.3457(8) 0.5947(5) 0.7560(5) 0.0387(13) Uani 0.50 1 d PDU D 1
H38A H 0.3090 0.5410 0.7756 0.046 Uiso 0.50 1 calc PR D 1
C39 C 0.3446(8) 0.6233(6) 0.6701(5) 0.0363(15) Uani 0.50 1 d PDU D 1
H39A H 0.3086 0.5903 0.6303 0.044 Uiso 0.50 1 calc PR D 1
C40 C 0.3994(11) 0.6098(7) 0.9072(5) 0.053(2) Uani 0.50 1 d PDU D 1
H40A H 0.4511 0.6481 0.9373 0.080 Uiso 0.50 1 calc PR D 1
H40B H 0.4473 0.5511 0.9134 0.080 Uiso 0.50 1 calc PR D 1
H40C H 0.2999 0.6090 0.9314 0.080 Uiso 0.50 1 calc PR D 1
C35' C 0.4843(8) 0.7455(5) 0.6980(6) 0.0365(14) Uani 0.50 1 d PDU D 2
H35B H 0.5462 0.7878 0.6739 0.044 Uiso 0.50 1 calc PR D 2
C36' C 0.4753(9) 0.7235(5) 0.7851(6) 0.0407(12) Uani 0.50 1 d PDU D 2
H36B H 0.5312 0.7507 0.8209 0.049 Uiso 0.50 1 calc PR D 2
C37' C 0.3849(8) 0.6616(5) 0.8205(5) 0.0415(12) Uani 0.50 1 d PDU D 2
C38' C 0.3054(8) 0.6229(5) 0.7675(5) 0.0429(13) Uani 0.50 1 d PDU D 2
H38B H 0.2438 0.5805 0.7916 0.051 Uiso 0.50 1 calc PR D 2
C39' C 0.3122(9) 0.6437(5) 0.6801(5) 0.0415(16) Uani 0.50 1 d PDU D 2
H39B H 0.2557 0.6159 0.6452 0.050 Uiso 0.50 1 calc PR D 2
C40' C 0.3742(11) 0.6373(6) 0.9160(5) 0.047(2) Uani 0.50 1 d PDU D 2
H40D H 0.4269 0.6767 0.9443 0.070 Uiso 0.50 1 calc PR D 2
H40E H 0.4161 0.5778 0.9285 0.070 Uiso 0.50 1 calc PR D 2
H40F H 0.2728 0.6417 0.9369 0.070 Uiso 0.50 1 calc PR D 2
C1S C 0.8710(6) 0.6769(5) 0.0173(5) 0.0648(16) Uani 0.542(2) 1 d PDU E 1
H1S H 0.9028 0.7180 -0.0316 0.078 Uiso 0.542(2) 1 calc PR E 1
Cl1 Cl 0.7330(3) 0.7294(2) 0.0787(2) 0.0896(11) Uani 0.542(2) 1 d PDU E 1
C1S' C 0.879(2) 0.6717(13) 0.0061(14) 0.0714(17) Uani 0.358(2) 1 d PU E 2
H1S' H 0.9253 0.7113 -0.0394 0.086 Uiso 0.358(2) 1 calc PR E 2
Cl1' Cl 0.9002(7) 0.7097(4) 0.1036(3) 0.0906(14) Uani 0.358(2) 1 d PU E 2
C1S" C 0.793(7) 0.644(4) 0.102(4) 0.075(2) Uani 0.10 1 d PU F 3
H1S" H 0.7130 0.6837 0.1249 0.090 Uiso 0.10 1 calc PR F 3
Cl1" Cl 0.8503(16) 0.5841(9) 0.1818(9) 0.062(3) Uani 0.10 1 d PU F 3
Cl2 Cl 1.0155(3) 0.64642(19) 0.0816(2) 0.0769(9) Uani 0.542(2) 1 d PDU E 1
Cl2' Cl 0.9518(7) 0.5708(3) -0.0048(4) 0.0958(16) Uani 0.358(2) 1 d PU . 2
Cl2" Cl 0.919(2) 0.7111(13) 0.0448(14) 0.083(3) Uani 0.10 1 d PU F 3
Cl3 Cl 0.8016(5) 0.5903(2) -0.0218(2) 0.0962(12) Uani 0.542(2) 1 d PDU E 1
Cl3' Cl 0.6970(6) 0.6806(4) -0.0077(3) 0.0987(15) Uani 0.358(2) 1 d PU E 2
Cl3" Cl 0.724(2) 0.5910(14) 0.0306(13) 0.094(3) Uani 0.10 1 d PU F 3

loop_
_atom_site_aniso_label
_atom_site_aniso_U_11
_atom_site_aniso_U_22
_atom_site_aniso_U_33
_atom_site_aniso_U_23
_atom_site_aniso_U_13
_atom_site_aniso_U_12
O1 0.0280(15) 0.0204(14) 0.0192(13) -0.0032(11) 0.0072(11) -0.0104(11)
C1 0.0153(18) 0.0179(19) 0.0196(17) -0.0041(15) 0.0023(15) -0.0023(14)
N1 0.0197(16) 0.0240(17) 0.0155(14) 0.0010(13) 0.0008(13) -0.0073(13)
I1 0.01491(12) 0.01845(13) 0.01638(11) -0.00280(9) 0.00108(9) -0.00244(9)
C2 0.0158(19) 0.021(2) 0.0229(18) 0.0000(15) -0.0017(15) -0.0042(15)
O2 0.0218(15) 0.0430(17) 0.0215(13) -0.0056(12) 0.0011(11) -0.0069(12)
N2 0.0185(16) 0.0185(16) 0.0245(16) -0.0012(13) 0.0048(13) -0.0041(12)
I2 0.01467(12) 0.01882(13) 0.01713(11) -0.00110(9) 0.00080(9) -0.00217(9)
S4 0.0174(5) 0.0221(5) 0.0242(5) -0.0025(4) 0.0027(4) -0.0030(4)
C3 0.0134(19) 0.027(2) 0.033(2) -0.0006(17) 0.0005(16) -0.0012(15)
O3 0.0307(16) 0.0348(17) 0.0252(14) 0.0072(12) 0.0005(12) 0.0046(13)
S2 0.0184(5) 0.0241(5) 0.0222(5) -0.0027(4) 0.0011(4) -0.0037(4)
C4 0.018(2) 0.023(2) 0.039(2) -0.0060(18) 0.0059(17) 0.0003(16)
O4 0.0207(15) 0.0387(17) 0.0289(15) -0.0031(13) 0.0074(12) -0.0089(12)
S1 0.0201(5) 0.0324(6) 0.0164(4) -0.0006(4) -0.0004(4) -0.0007(4)
C5 0.018(2) 0.025(2) 0.033(2) -0.0076(17) 0.0036(17) -0.0078(16)
O5 0.0231(14) 0.0283(15) 0.0229(13) -0.0057(11) -0.0030(11) -0.0031(11)
S3 0.0243(5) 0.0168(5) 0.0351(5) -0.0020(4) 0.0084(4) -0.0023(4)
C6 0.0131(18) 0.024(2) 0.0176(17) -0.0046(15) 0.0022(14) -0.0032(14)
O6 0.0239(15) 0.0214(15) 0.0518(18) -0.0038(13) 0.0150(14) -0.0047(11)
O7 0.0294(16) 0.0221(15) 0.0490(18) 0.0030(13) 0.0036(14) -0.0012(12)
C7 0.0135(18) 0.0198(19) 0.0230(18) -0.0057(15) 0.0011(15) -0.0047(14)
O8 0.0220(15) 0.0338(16) 0.0342(15) -0.0061(13) 0.0018(12) -0.0105(12)
C8 0.019(2) 0.033(2) 0.0202(18) -0.0077(16) 0.0038(16) -0.0073(16)
O9 0.0229(15) 0.0281(16) 0.0332(15) -0.0033(12) 0.0063(12) 0.0010(12)
C9 0.022(2) 0.038(2) 0.0220(19) -0.0014(17) -0.0045(17) -0.0087(17)
C10 0.0162(19) 0.028(2) 0.026(2) -0.0032(17) -0.0036(16) 0.0004(16)
C11 0.0160(19) 0.021(2) 0.0212(18) -0.0002(15) 0.0035(15) -0.0027(14)
C12 0.0173(18) 0.0196(19) 0.0157(17) -0.0024(14) -0.0007(14) -0.0050(14)
C13 0.020(2) 0.037(2) 0.0154(17) -0.0028(16) -0.0013(15) -0.0006(17)
C14 0.043(3) 0.040(3) 0.024(2) 0.0097(19) 0.0082(19) 0.006(2)
C15 0.035(3) 0.051(3) 0.026(2) 0.008(2) 0.0110(19) 0.007(2)
C16 0.029(2) 0.054(3) 0.0171(19) -0.0089(19) -0.0062(17) 0.012(2)
C17 0.036(3) 0.035(3) 0.046(3) -0.016(2) 0.003(2) -0.005(2)
C18 0.029(2) 0.041(3) 0.038(2) -0.014(2) 0.010(2) -0.0112(19)
C19 0.040(3) 0.060(3) 0.031(2) -0.008(2) -0.004(2) 0.019(2)
C20 0.017(2) 0.019(2) 0.046(2) -0.0037(18) 0.0014(18) -0.0052(15)
C21 0.035(2) 0.032(2) 0.034(2) -0.0023(19) -0.003(2) -0.0066(19)
C22 0.037(2) 0.0325(19) 0.036(2) -0.0008(17) -0.0039(19) -0.0080(17)
C23 0.036(2) 0.0335(18) 0.037(2) -0.0039(17) -0.0032(19) -0.0049(18)
C24 0.030(2) 0.0319(19) 0.031(2) -0.0052(18) -0.002(2) -0.0023(18)
C25 0.026(2) 0.028(2) 0.029(2) -0.0042(19) -0.001(2) -0.0020(19)
C26 0.050(3) 0.040(2) 0.046(3) -0.006(2) -0.003(2) 0.000(2)
C21' 0.037(2) 0.033(2) 0.035(2) -0.0007(19) 0.000(2) -0.006(2)
C22' 0.039(2) 0.034(2) 0.038(2) 0.0009(18) -0.002(2) -0.0068(18)
C23' 0.038(2) 0.0339(18) 0.039(2) -0.0029(17) -0.0032(19) -0.0051(18)
C24' 0.032(2) 0.0331(18) 0.033(2) -0.0060(17) -0.0013(19) -0.0022(18)
C25' 0.028(2) 0.029(2) 0.031(2) -0.0044(19) -0.001(2) -0.002(2)
C26' 0.052(3) 0.042(2) 0.053(3) -0.007(2) -0.003(3) -0.003(2)
C27 0.032(2) 0.024(2) 0.033(2) -0.0109(18) 0.0134(19) -0.0078(17)
C28 0.036(3) 0.030(2) 0.041(3) -0.005(2) 0.004(2) -0.0128(19)
C29 0.033(3) 0.034(2) 0.035(2) -0.0023(19) -0.001(2) -0.003(2)
C30 0.034(2) 0.033(2) 0.0343(18) -0.0047(17) -0.0013(17) -0.0043(18)
C31 0.033(2) 0.032(2) 0.0358(19) -0.0050(17) -0.0020(18) -0.0048(19)
C32 0.029(2) 0.028(2) 0.033(2) -0.0025(19) -0.0002(19) -0.005(2)
C33 0.046(3) 0.045(3) 0.042(3) -0.008(2) -0.007(2) -0.003(2)
C29' 0.036(3) 0.035(2) 0.036(2) -0.0009(19) -0.002(2) -0.004(2)
C30' 0.035(2) 0.034(2) 0.0339(18) -0.0044(17) -0.0015(17) -0.0051(18)
C31' 0.036(2) 0.033(2) 0.0355(18) -0.0039(17) -0.0026(18) -0.0080(18)
C32' 0.038(3) 0.031(3) 0.033(2) -0.004(2) 0.000(2) -0.008(2)
C33' 0.043(3) 0.041(3) 0.041(3) -0.004(2) -0.005(2) -0.004(2)
C34 0.021(2) 0.030(2) 0.024(2) 0.0026(17) 0.0075(16) -0.0060(16)
C35 0.037(2) 0.039(2) 0.032(2) -0.0046(18) 0.002(2) -0.011(2)
C36 0.045(2) 0.0453(19) 0.0360(18) -0.0065(17) -0.0006(18) -0.0118(17)
C37 0.044(2) 0.043(2) 0.0374(18) -0.0017(16) 0.0017(17) -0.0075(17)
C38 0.039(2) 0.037(2) 0.0387(19) -0.0020(17) 0.0038(18) -0.0048(18)
C39 0.036(2) 0.036(2) 0.037(2) -0.004(2) 0.001(2) -0.005(2)
C40 0.059(3) 0.054(3) 0.046(2) -0.001(2) 0.002(2) -0.004(3)
C35' 0.037(2) 0.041(2) 0.033(2) -0.0035(19) 0.000(2) -0.013(2)
C36' 0.043(2) 0.045(2) 0.0353(18) -0.0055(17) 0.0000(18) -0.0123(17)
C37' 0.0437(19) 0.042(2) 0.0379(18) -0.0015(17) 0.0021(17) -0.0072(17)
C38' 0.041(2) 0.044(2) 0.0418(19) 0.0036(18) -0.0001(18) -0.0091(18)
C39' 0.040(2) 0.043(2) 0.042(2) 0.000(2) -0.003(2) -0.009(2)
C40' 0.051(3) 0.046(3) 0.042(2) 0.000(2) 0.004(2) -0.004(2)
C1S 0.071(3) 0.066(3) 0.060(3) -0.011(2) -0.002(2) -0.014(2)
Cl1 0.0694(19) 0.110(2) 0.076(2) 0.0126(17) 0.0282(16) 0.0155(17)
C1S' 0.085(3) 0.061(3) 0.068(3) -0.009(3) 0.003(3) -0.012(3)
Cl1' 0.110(3) 0.097(3) 0.069(3) -0.019(2) 0.003(2) -0.023(3)
C1S" 0.077(4) 0.078(4) 0.069(3) -0.003(3) 0.002(3) -0.010(3)
Cl1" 0.063(7) 0.057(6) 0.066(6) -0.009(4) 0.004(5) -0.011(5)
Cl2 0.0684(19) 0.0663(19) 0.095(2) 0.0034(16) -0.0188(16) -0.0047(14)
Cl2' 0.121(3) 0.061(2) 0.096(3) 0.003(2) 0.026(3) 0.008(2)
Cl2" 0.090(5) 0.079(5) 0.076(5) 0.006(4) 0.004(5) -0.014(4)
Cl3 0.141(3) 0.094(2) 0.0642(19) -0.0014(16) -0.017(2) -0.064(2)
Cl3' 0.070(3) 0.133(4) 0.084(3) 0.023(3) 0.011(2) -0.008(2)
Cl3" 0.097(6) 0.114(6) 0.073(5) 0.008(5) -0.011(5) -0.032(5)

loop_
_atom_type_symbol
_atom_type_description
_atom_type_scat_dispersion_real
_atom_type_scat_dispersion_imag
_atom_type_scat_source
C C 0.0033 0.0016 'International Tables Vol C Tables 4.2.6.8 and 6.1.1.4'
H H 0.0000 0.0000 'International Tables Vol C Tables 4.2.6.8 and 6.1.1.4'
N N 0.0061 0.0033 'International Tables Vol C Tables 4.2.6.8 and 6.1.1.4'
O O 0.0106 0.0060 'International Tables Vol C Tables 4.2.6.8 and 6.1.1.4'
S S 0.1246 0.1234 'International Tables Vol C Tables 4.2.6.8 and 6.1.1.4'
I I -0.4742 1.8119 'International Tables Vol C Tables 4.2.6.8 and 6.1.1.4'
Cl Cl 0.1484 0.1585 'International Tables Vol C Tables 4.2.6.8 and 6.1.1.4'

loop_
_geom_angle_atom_site_label_1
_geom_angle_atom_site_label_2
_geom_angle_atom_site_label_3
_geom_angle
_geom_angle_site_symmetry_3
I1 O1 I2 123.76(11) .
C2 C1 C6 122.7(3) .
C2 C1 I1 118.6(2) .
C6 C1 I1 118.8(2) .
S2 N1 S1 120.56(18) .
S2 N1 I1 119.41(15) .
S1 N1 I1 119.50(15) .
O1 I1 C1 91.00(12) .
O1 I1 N1 173.93(10) .
C1 I1 N1 86.31(12) .
C1 C2 C3 118.3(3) .
S4 N2 S3 119.55(18) .
S4 N2 I2 121.43(15) .
S3 N2 I2 118.75(15) .
O1 I2 C12 90.83(12) .
O1 I2 N2 176.41(10) .
C12 I2 N2 87.02(12) .
O8 S4 O9 118.00(17) .
O8 S4 N2 110.53(15) .
O9 S4 N2 104.12(16) .
O8 S4 C34 108.00(18) .
O9 S4 C34 107.29(16) .
N2 S4 C34 108.54(16) .
C4 C3 C2 120.3(3) .
O4 S2 O5 118.29(16) .
O4 S2 N1 110.50(15) .
O5 S2 N1 104.71(15) .
O4 S2 C20 108.39(18) .
O5 S2 C20 106.26(17) .
N1 S2 C20 108.24(17) .
C3 C4 C5 120.2(3) .
O3 S1 O2 119.01(17) .
O3 S1 N1 111.56(16) .
O2 S1 N1 104.20(15) .
O3 S1 C13 107.79(18) .
O2 S1 C13 107.15(17) .
N1 S1 C13 106.42(16) .
C4 C5 C6 121.3(3) .
O7 S3 O6 118.99(18) .
O7 S3 N2 110.54(16) .
O6 S3 N2 104.14(15) .
O7 S3 C27 108.21(18) .
O6 S3 C27 107.95(18) .
N2 S3 C27 106.28(17) .
C5 C6 C1 117.0(3) .
C5 C6 C7 120.6(3) .
C1 C6 C7 122.3(3) .
C12 C7 C8 116.7(3) .
C12 C7 C6 122.9(3) .
C8 C7 C6 120.4(3) .
C9 C8 C7 120.3(3) .
C10 C9 C8 121.2(3) .
C9 C10 C11 120.2(3) .
C12 C11 C10 118.0(3) .
C11 C12 C7 123.6(3) .
C11 C12 I2 117.9(2) .
C7 C12 I2 118.5(3) .
C18 C13 C14 119.8(4) .
C18 C13 S1 119.6(3) .
C14 C13 S1 120.5(3) .
C13 C14 C15 119.0(4) .
C16 C15 C14 122.3(4) .
C17 C16 C15 117.1(4) .
C17 C16 C19 121.0(4) .
C15 C16 C19 121.9(4) .
C16 C17 C18 121.4(4) .
C13 C18 C17 120.4(4) .
C25' C20 C21 111.5(5) .
C25' C20 C21' 120.8(6) .
C21 C20 C21' 15.1(7) .
C25' C20 C25 8.2(7) .
C21 C20 C25 118.8(6) .
C21' C20 C25 128.7(5) .
C25' C20 S2 124.4(4) .
C21 C20 S2 123.5(4) .
C21' C20 S2 114.6(4) .
C25 C20 S2 116.6(4) .
C20 C21 C22 121.1(7) .
C23 C22 C21 121.6(7) .
C22 C23 C24 119.1(6) .
C22 C23 C26 119.4(7) .
C24 C23 C26 121.4(7) .
C23 C24 C25 120.5(6) .
C24 C25 C20 118.6(6) .
C22' C21' C20 116.9(6) .
C23' C22' C21' 121.0(7) .
C22' C23' C24' 119.2(6) .
C22' C23' C26' 120.2(7) .
C24' C23' C26' 120.5(7) .
C23' C24' C25' 120.8(6) .
C20 C25' C24' 120.9(7) .
C32' C27 C28 124.9(5) .
C32' C27 C32 20.9(5) .
C28 C27 C32 113.7(5) .
C32' C27 S3 114.3(4) .
C28 C27 S3 120.2(3) .
C32 C27 S3 125.2(4) .
C29' C28 C27 116.0(5) .
C29' C28 C29 14.0(7) .
C27 C28 C29 123.0(5) .
C30 C29 C28 118.9(7) .
C31 C30 C29 118.4(6) .
C31 C30 C33 120.1(6) .
C29 C30 C33 121.1(6) .
C30 C31 C32 121.6(6) .
C31 C32 C27 123.1(7) .
C28 C29' C30' 123.6(8) .
C31' C30' C29' 118.6(6) .
C31' C30' C33' 120.6(6) .
C29' C30' C33' 120.7(6) .
C30' C31' C32' 121.3(6) .
C27 C32' C31' 115.0(7) .
C35 C34 C39' 115.8(5) .
C35 C34 C39 123.2(6) .
C39' C34 C39 18.6(4) .
C35 C34 C35' 12.2(5) .
C39' C34 C35' 119.4(6) .
C39 C34 C35' 122.5(5) .
C35 C34 S4 120.8(4) .
C39' C34 S4 118.8(4) .
C39 C34 S4 115.9(4) .
C35' C34 S4 120.9(4) .
C34 C35 C36 118.2(7) .
C35 C36 C37 121.6(6) .
C36 C37 C38 118.8(6) .
C36 C37 C40 120.7(6) .
C38 C37 C40 120.5(6) .
C39 C38 C37 121.4(6) .
C38 C39 C34 116.8(6) .
C36' C35' C34 119.6(6) .
C37' C36' C35' 120.2(6) .
C36' C37' C38' 118.9(6) .
C36' C37' C40' 120.5(6) .
C38' C37' C40' 120.7(6) .
C39' C38' C37' 122.2(7) .
C34 C39' C38' 119.7(7) .
Cl3 C1S Cl2 113.6(4) .
Cl3 C1S Cl1 107.9(4) .
Cl2 C1S Cl1 108.0(4) .
Cl2' C1S' Cl3' 111.1(12) .
Cl2' C1S' Cl1' 115.3(13) .
Cl3' C1S' Cl1' 106.6(11) .
Cl1" C1S" Cl3" 114(4) .
Cl1" C1S" Cl2" 117(4) .
Cl3" C1S" Cl2" 106(4) .
C1S' Cl2' Cl2' 170.4(9) 2_765

loop_
_geom_bond_atom_site_label_1
_geom_bond_atom_site_label_2
_geom_bond_distance
_geom_bond_site_symmetry_2
O1 I1 2.005(2) .
O1 I2 2.022(2) .
C1 C2 1.382(5) .
C1 C6 1.401(5) .
C1 I1 2.096(3) .
N1 S2 1.628(3) .
N1 S1 1.639(3) .
N1 I1 2.421(3) .
C2 C3 1.393(5) .
O2 S1 1.434(3) .
N2 S4 1.636(3) .
N2 S3 1.641(3) .
N2 I2 2.365(3) .
I2 C12 2.098(3) .
S4 O8 1.432(3) .
S4 O9 1.437(3) .
S4 C34 1.762(4) .
C3 C4 1.379(5) .
O3 S1 1.434(3) .
S2 O4 1.434(3) .
S2 O5 1.441(3) .
S2 C20 1.770(4) .
C4 C5 1.386(5) .
S1 C13 1.777(4) .
C5 C6 1.386(5) .
S3 O7 1.430(3) .
S3 O6 1.435(3) .
S3 C27 1.766(4) .
C6 C7 1.492(5) .
C7 C12 1.395(5) .
C7 C8 1.397(5) .
C8 C9 1.391(5) .
C9 C10 1.374(5) .
C10 C11 1.385(5) .
C11 C12 1.383(5) .
C13 C18 1.365(6) .
C13 C14 1.375(6) .
C14 C15 1.384(6) .
C15 C16 1.382(6) .
C16 C17 1.374(6) .
C16 C19 1.500(6) .
C17 C18 1.382(6) .
C20 C25' 1.292(10) .
C20 C21 1.313(10) .
C20 C21' 1.455(10) .
C20 C25 1.466(10) .
C21 C22 1.391(7) .
C22 C23 1.372(8) .
C23 C24 1.371(8) .
C23 C26 1.521(7) .
C24 C25 1.389(6) .
C21' C22' 1.391(7) .
C22' C23' 1.371(8) .
C23' C24' 1.373(8) .
C23' C26' 1.520(7) .
C24' C25' 1.390(6) .
C27 C32' 1.370(10) .
C27 C28 1.370(6) .
C27 C32 1.411(10) .
C28 C29' 1.315(10) .
C28 C29 1.461(10) .
C29 C30 1.371(7) .
C30 C31 1.351(8) .
C30 C33 1.521(7) .
C31 C32 1.392(7) .
C29' C30' 1.372(7) .
C30' C31' 1.350(8) .
C30' C33' 1.521(7) .
C31' C32' 1.394(7) .
C34 C35 1.337(11) .
C34 C39' 1.359(10) .
C34 C39 1.417(10) .
C34 C35' 1.432(11) .
C35 C36 1.383(7) .
C36 C37 1.388(7) .
C37 C38 1.376(7) .
C37 C40 1.518(7) .
C38 C39 1.385(7) .
C35' C36' 1.383(7) .
C36' C37' 1.389(7) .
C37' C38' 1.374(7) .
C37' C40' 1.518(7) .
C38' C39' 1.385(7) .
C1S Cl3 1.736(5) .
C1S Cl2 1.748(5) .
C1S Cl1 1.751(5) .
C1S' Cl2' 1.68(2) .
C1S' Cl3' 1.72(2) .
C1S' Cl1' 1.74(2) .
C1S" Cl1" 1.58(7) .
C1S" Cl3" 1.67(6) .
C1S" Cl2" 1.78(7) .
Cl2' Cl2' 2.301(9) 2_765

loop_
_geom_torsion_atom_site_label_1
_geom_torsion_atom_site_label_2
_geom_torsion_atom_site_label_3
_geom_torsion_atom_site_label_4
_geom_torsion
_geom_torsion_site_symmetry_4
I2 O1 I1 C1 -37.24(17) .
I2 O1 I1 N1 -100.8(9) .
C2 C1 I1 O1 -101.1(3) .
C6 C1 I1 O1 78.1(3) .
C2 C1 I1 N1 73.4(3) .
C6 C1 I1 N1 -107.3(3) .
S2 N1 I1 O1 -42.6(10) .
S1 N1 I1 O1 145.7(8) .
S2 N1 I1 C1 -106.37(19) .
S1 N1 I1 C1 81.91(19) .
C6 C1 C2 C3 2.9(5) .
I1 C1 C2 C3 -177.8(3) .
I1 O1 I2 C12 -37.07(17) .
I1 O1 I2 N2 -90.2(15) .
S4 N2 I2 O1 -47.2(16) .
S3 N2 I2 O1 138.8(15) .
S4 N2 I2 C12 -100.4(2) .
S3 N2 I2 C12 85.57(19) .
S3 N2 S4 O8 -34.2(3) .
I2 N2 S4 O8 151.82(17) .
S3 N2 S4 O9 -161.9(2) .
I2 N2 S4 O9 24.1(2) .
S3 N2 S4 C34 84.1(2) .
I2 N2 S4 C34 -89.9(2) .
C1 C2 C3 C4 -0.5(6) .
S1 N1 S2 O4 -25.9(3) .
I1 N1 S2 O4 162.51(16) .
S1 N1 S2 O5 -154.27(19) .
I1 N1 S2 O5 34.1(2) .
S1 N1 S2 C20 92.7(2) .
I1 N1 S2 C20 -78.9(2) .
C2 C3 C4 C5 -1.5(6) .
S2 N1 S1 O3 -42.6(3) .
I1 N1 S1 O3 129.04(17) .
S2 N1 S1 O2 -172.2(2) .
I1 N1 S1 O2 -0.6(2) .
S2 N1 S1 C13 74.7(2) .
I1 N1 S1 C13 -113.64(19) .
C3 C4 C5 C6 1.2(6) .
S4 N2 S3 O7 -49.5(3) .
I2 N2 S3 O7 124.61(18) .
S4 N2 S3 O6 -178.4(2) .
I2 N2 S3 O6 -4.3(2) .
S4 N2 S3 C27 67.7(2) .
I2 N2 S3 C27 -118.18(19) .
C4 C5 C6 C1 1.1(6) .
C4 C5 C6 C7 -177.3(4) .
C2 C1 C6 C5 -3.2(5) .
I1 C1 C6 C5 177.6(3) .
C2 C1 C6 C7 175.2(3) .
I1 C1 C6 C7 -4.0(5) .
C5 C6 C7 C12 114.3(4) .
C1 C6 C7 C12 -64.1(5) .
C5 C6 C7 C8 -65.4(5) .
C1 C6 C7 C8 116.3(4) .
C12 C7 C8 C9 1.8(5) .
C6 C7 C8 C9 -178.5(3) .
C7 C8 C9 C10 0.5(6) .
C8 C9 C10 C11 -1.4(6) .
C9 C10 C11 C12 -0.1(5) .
C10 C11 C12 C7 2.6(5) .
C10 C11 C12 I2 -176.7(3) .
C8 C7 C12 C11 -3.5(5) .
C6 C7 C12 C11 176.9(3) .
C8 C7 C12 I2 175.9(3) .
C6 C7 C12 I2 -3.8(5) .
O1 I2 C12 C11 -102.7(3) .
N2 I2 C12 C11 74.4(3) .
O1 I2 C12 C7 77.9(3) .
N2 I2 C12 C7 -105.0(3) .
O3 S1 C13 C18 -161.4(3) .
O2 S1 C13 C18 -32.2(4) .
N1 S1 C13 C18 78.8(3) .
O3 S1 C13 C14 18.8(4) .
O2 S1 C13 C14 148.0(3) .
N1 S1 C13 C14 -100.9(3) .
C18 C13 C14 C15 0.0(6) .
S1 C13 C14 C15 179.8(3) .
C13 C14 C15 C16 -0.2(7) .
C14 C15 C16 C17 0.2(6) .
C14 C15 C16 C19 -179.5(4) .
C15 C16 C17 C18 -0.2(6) .
C19 C16 C17 C18 179.6(4) .
C14 C13 C18 C17 0.1(6) .
S1 C13 C18 C17 -179.7(3) .
C16 C17 C18 C13 0.0(7) .
O4 S2 C20 C25' -156.5(11) .
O5 S2 C20 C25' -28.4(11) .
N1 S2 C20 C25' 83.6(11) .
O4 S2 C20 C21 14.1(7) .
O5 S2 C20 C21 142.2(6) .
N1 S2 C20 C21 -105.8(7) .
O4 S2 C20 C21' 28.1(6) .
O5 S2 C20 C21' 156.3(6) .
N1 S2 C20 C21' -91.7(6) .
O4 S2 C20 C25 -153.7(9) .
O5 S2 C20 C25 -25.6(9) .
N1 S2 C20 C25 86.4(9) .
C25' C20 C21 C22 -3.2(15) .
C21' C20 C21 C22 127(3) .
C25 C20 C21 C22 -7.4(15) .
S2 C20 C21 C22 -175.0(7) .
C20 C21 C22 C23 4.8(15) .
C21 C22 C23 C24 -1.0(15) .
C21 C22 C23 C26 175.9(10) .
C22 C23 C24 C25 0.2(17) .
C26 C23 C24 C25 -176.6(12) .
C23 C24 C25 C20 -3(2) .
C25' C20 C25 C24 -22(9) .
C21 C20 C25 C24 6.5(18) .
C21' C20 C25 C24 -7(2) .
S2 C20 C25 C24 174.9(10) .
C25' C20 C21' C22' 7.4(16) .
C21 C20 C21' C22' -48(2) .
C25 C20 C21' C22' 5.1(16) .
S2 C20 C21' C22' -177.1(7) .
C20 C21' C22' C23' -2.2(15) .
C21' C22' C23' C24' -2.2(16) .
C21' C22' C23' C26' -178.8(10) .
C22' C23' C24' C25' 1.8(18) .
C26' C23' C24' C25' 178.4(13) .
C21 C20 C25' C24' 5.3(19) .
C21' C20 C25' C24' -8(2) .
C25 C20 C25' C24' 159(12) .
S2 C20 C25' C24' 176.9(10) .
C23' C24' C25' C20 3(2) .
O7 S3 C27 C32' -7.7(5) .
O6 S3 C27 C32' 122.4(5) .
N2 S3 C27 C32' -126.4(5) .
O7 S3 C27 C28 -178.7(3) .
O6 S3 C27 C28 -48.6(4) .
N2 S3 C27 C28 62.6(4) .
O7 S3 C27 C32 12.9(6) .
O6 S3 C27 C32 143.0(5) .
N2 S3 C27 C32 -105.8(5) .
C32' C27 C28 C29' 1.4(9) .
C32 C27 C28 C29' -18.9(8) .
S3 C27 C28 C29' 171.4(6) .
C32' C27 C28 C29 15.4(9) .
C32 C27 C28 C29 -5.0(8) .
S3 C27 C28 C29 -174.6(6) .
C29' C28 C29 C30 58(2) .
C27 C28 C29 C30 -5.3(12) .
C28 C29 C30 C31 10.5(14) .
C28 C29 C30 C33 -177.2(8) .
C29 C30 C31 C32 -5.4(14) .
C33 C30 C31 C32 -177.8(9) .
C30 C31 C32 C27 -5.7(14) .
C32' C27 C32 C31 -116.4(19) .
C28 C27 C32 C31 10.5(10) .
S3 C27 C32 C31 179.5(6) .
C27 C28 C29' C30' 5.5(13) .
C29 C28 C29' C30' -118(3) .
C28 C29' C30' C31' -5.6(15) .
C28 C29' C30' C33' 177.6(9) .
C29' C30' C31' C32' -1.2(15) .
C33' C30' C31' C32' 175.5(9) .
C28 C27 C32' C31' -7.5(11) .
C32 C27 C32' C31' 55.7(13) .
S3 C27 C32' C31' -178.0(6) .
C30' C31' C32' C27 7.2(13) .
O8 S4 C34 C35 -173.3(3) .
O9 S4 C34 C35 -45.2(3) .
N2 S4 C34 C35 66.8(3) .
O8 S4 C34 C39' -18.3(3) .
O9 S4 C34 C39' 109.8(3) .
N2 S4 C34 C39' -138.2(3) .
O8 S4 C34 C39 2.3(3) .
O9 S4 C34 C39 130.5(3) .
N2 S4 C34 C39 -117.5(3) .
O8 S4 C34 C35' 172.4(3) .
O9 S4 C34 C35' -59.4(4) .
N2 S4 C34 C35' 52.5(4) .
C39' C34 C35 C36 19.5(4) .
C39 C34 C35 C36 -0.12(15) .
C35' C34 C35 C36 -91(3) .
S4 C34 C35 C36 175.2(2) .
C34 C35 C36 C37 0.02(15) .
C35 C36 C37 C38 -0.1(3) .
C35 C36 C37 C40 -179.96(19) .
C36 C37 C38 C39 0.3(4) .
C40 C37 C38 C39 -179.8(3) .
C37 C38 C39 C34 -0.4(4) .
C35 C34 C39 C38 0.3(3) .
C39' C34 C39 C38 -71.4(16) .
C35' C34 C39 C38 14.8(6) .
S4 C34 C39 C38 -175.2(3) .
C35 C34 C35' C36' 76(3) .
C39' C34 C35' C36' -0.11(14) .
C39 C34 C35' C36' -21.5(5) .
S4 C34 C35' C36' 169.1(2) .
C34 C35' C36' C37' -0.02(14) .
C35' C36' C37' C38' 0.2(3) .
C35' C36' C37' C40' -179.84(18) .
C36' C37' C38' C39' -0.2(4) .
C40' C37' C38' C39' 179.8(3) .
C35 C34 C39' C38' -13.1(6) .
C39 C34 C39' C38' 105.0(16) .
C35' C34 C39' C38' 0.1(3) .
S4 C34 C39' C38' -169.3(3) .
C37' C38' C39' C34 0.1(4) .
Cl3' C1S' Cl2' Cl2' -98(5) 2_765
Cl1' C1S' Cl2' Cl2' 23(6) 2_765
